data_7103472
loop_
_publ_author_name
'Lauru, Stephanie'
'Simpkins, Nigel S'
'Gethin, David'
'Wilson, Claire'

_publ_section_title
;
 Enantioselective synthesis of cyclopropylcarboxamides using
 s-BuLi-sparteine-mediated metallation.
;
_journal_issue 42
_journal_name_full 'Chemical communications (Cambridge, England)'
_journal_page_first 5390
_journal_page_last 5392
_journal_paper_doi 10.1039/b810441g
_journal_year 2008
_chemical_formula_moiety 'C11 H20 I N O'
_chemical_formula_sum 'C11 H20 I N O'
_chemical_formula_weight 309.18
_chemical_name_systematic
;
?
;
_space_group_IT_number 61
_symmetry_cell_setting orthorhombic
_symmetry_space_group_name_Hall '-P 2ac 2ab'
_symmetry_space_group_name_H-M 'P b c a'
_atom_sites_solution_hydrogens geom
_atom_sites_solution_primary direct
_atom_sites_solution_secondary difmap
_audit_creation_method 'enCIFer editing of SHELXL97 CIF output'
_cell_angle_alpha 90.00
_cell_angle_beta 90.00
_cell_angle_gamma 90.00
_cell_formula_units_Z 8
_cell_length_a 12.6264(11)
_cell_length_b 12.6725(11)
_cell_length_c 15.9427(14)
_cell_measurement_reflns_used 7555
_cell_measurement_temperature 150(2)
_cell_measurement_theta_max 27.4
_cell_measurement_theta_min 2.55
_cell_volume 2551.0(4)
_computing_cell_refinement 'Bruker SAINT version 6.36A (Bruker, 2000)'
_computing_data_collection 'Bruker SMART version 5.624 (Bruker, 2001)'
_computing_data_reduction 'Bruker SAINT; Bruker SHELXTL (Bruker, 2001)'
_computing_publication_material 'enCIFer (Allen et al., 2004); PLATON (Spek, 2003)'
_computing_structure_refinement 'SHELXL97 (Sheldrick, 1997)'
_computing_structure_solution 'SHELXS97 (Sheldrick, 1990)'
_diffrn_ambient_temperature 150(2)
_diffrn_measured_fraction_theta_full 0.991
_diffrn_measured_fraction_theta_max 0.991
_diffrn_measurement_device_type 'Bruker SMART1000 CCD area detector'
_diffrn_measurement_method \w
_diffrn_radiation_monochromator graphite
_diffrn_radiation_source 'sealed tube'
_diffrn_radiation_type MoK\a
_diffrn_radiation_wavelength 0.71073
_diffrn_reflns_av_R_equivalents 0.025
_diffrn_reflns_av_sigmaI/netI 0.017
_diffrn_reflns_limit_h_max 15
_diffrn_reflns_limit_h_min -16
_diffrn_reflns_limit_k_max 14
_diffrn_reflns_limit_k_min -16
_diffrn_reflns_limit_l_max 20
_diffrn_reflns_limit_l_min -15
_diffrn_reflns_number 15696
_diffrn_reflns_theta_full 27.43
_diffrn_reflns_theta_max 27.43
_diffrn_reflns_theta_min 2.56
_diffrn_standards_decay_% 0
_diffrn_standards_number 0
_exptl_absorpt_coefficient_mu 2.484
_exptl_absorpt_correction_T_max 0.608
_exptl_absorpt_correction_T_min 0.403
_exptl_absorpt_correction_type multi-scan
_exptl_absorpt_process_details 'Bruker SADABS v2.05'
_exptl_crystal_colour colourless
_exptl_crystal_density_diffrn 1.610
_exptl_crystal_density_method 'not measured'
_exptl_crystal_description tablet
_exptl_crystal_F_000 1232
_exptl_crystal_size_max 0.53
_exptl_crystal_size_mid 0.51
_exptl_crystal_size_min 0.20
_refine_diff_density_max 2.14
_refine_diff_density_min -1.08
_refine_diff_density_rms 0.14
_refine_ls_extinction_method none
_refine_ls_goodness_of_fit_ref 1.08
_refine_ls_hydrogen_treatment constr
_refine_ls_matrix_type full
_refine_ls_number_parameters 127
_refine_ls_number_reflns 2893
_refine_ls_number_restraints 0
_refine_ls_restrained_S_all 1.08
_refine_ls_R_factor_all 0.0451
_refine_ls_R_factor_gt 0.0372
_refine_ls_shift/su_max 0.001
_refine_ls_shift/su_mean 0.000
_refine_ls_structure_factor_coef Fsqd
_refine_ls_weighting_details 'calc w=1/[\s^2^(Fo^2^)+(0.066P)^2^+1.403P] where P=(Fo^2^+2Fc^2^)/3'
_refine_ls_weighting_scheme calc
_refine_ls_wR_factor_gt 0.0956
_refine_ls_wR_factor_ref 0.102
_reflns_number_gt 2371
_reflns_number_total 2893
_reflns_threshold_expression >2\s(I)
_cod_data_source_file b810441g.txt
_cod_data_source_block Compound_3a
_cod_depositor_comments
;
The following automatic conversions were performed:
'_symmetry_cell_setting' value 'Orthorhombic' changed to 'orthorhombic'
according to '/home/saulius/struct/CIF-dictionaries/cif_core.dic'
dictionary named 'cif_core.dic' version 2.4.1 from 2010-06-29.

Automatic conversion script
Id: cif_fix_enum 1527 2010-12-29 10:47:43Z saulius 
;
_cod_database_code 7103472

loop_
_symmetry_equiv_pos_as_xyz
'x, y, z'
'-x+1/2, -y, z+1/2'
'-x, y+1/2, -z+1/2'
'x+1/2, -y+1/2, -z'
'-x, -y, -z'
'x-1/2, y, -z-1/2'
'x, -y-1/2, z-1/2'
'-x-1/2, y-1/2, z'

loop_
_atom_site_label
_atom_site_type_symbol
_atom_site_fract_x
_atom_site_fract_y
_atom_site_fract_z
_atom_site_U_iso_or_equiv
_atom_site_adp_type
_atom_site_occupancy
_atom_site_symmetry_multiplicity
_atom_site_calc_flag
_atom_site_refinement_flags
_atom_site_disorder_assembly
_atom_site_disorder_group
I I 0.348312(17) 0.133294(17) 0.662723(14) 0.03238(12) Uani 1 1 d . . .
N N 0.30618(19) 0.3265(2) 0.83740(14) 0.0217(5) Uani 1 1 d . . .
O O 0.16737(17) 0.36219(18) 0.75267(16) 0.0320(5) Uani 1 1 d . . .
C1 C 0.3378(2) 0.3818(2) 0.6912(2) 0.0238(6) Uani 1 1 d . . .
C2 C 0.3785(3) 0.2937(2) 0.6363(2) 0.0278(6) Uani 1 1 d . . .
H2A H 0.4488 0.3078 0.6096 0.033 Uiso 1 1 calc R . .
C3 C 0.2899(3) 0.3632(3) 0.6056(2) 0.0325(7) Uani 1 1 d . . .
H3A H 0.2179 0.3324 0.6031 0.039 Uiso 1 1 calc R . .
H3B H 0.3062 0.4147 0.5608 0.039 Uiso 1 1 calc R . .
C4 C 0.2639(2) 0.3553(2) 0.76317(18) 0.0230(6) Uani 1 1 d . . .
C5' C 0.4209(2) 0.3161(2) 0.85250(19) 0.0235(6) Uani 1 1 d . . .
H5'A H 0.4573 0.3240 0.7972 0.028 Uiso 1 1 calc R . .
C5 C 0.2357(2) 0.3062(2) 0.90932(18) 0.0254(6) Uani 1 1 d . . .
H5A H 0.2827 0.2899 0.9581 0.030 Uiso 1 1 calc R . .
C7 C 0.4093(3) 0.4779(2) 0.7002(2) 0.0330(7) Uani 1 1 d . . .
H7A H 0.4525 0.4857 0.6495 0.049 Uiso 1 1 calc R . .
H7B H 0.4556 0.4686 0.7489 0.049 Uiso 1 1 calc R . .
H7C H 0.3657 0.5411 0.7079 0.049 Uiso 1 1 calc R . .
C6'1 C 0.4603(2) 0.4053(3) 0.9094(2) 0.0309(7) Uani 1 1 d . . .
H6'A H 0.4397 0.4735 0.8855 0.046 Uiso 1 1 calc R . .
H6'B H 0.5376 0.4017 0.9140 0.046 Uiso 1 1 calc R . .
H6'C H 0.4287 0.3977 0.9653 0.046 Uiso 1 1 calc R . .
C61 C 0.1717(3) 0.4039(3) 0.9339(2) 0.0350(7) Uani 1 1 d . . .
H61A H 0.2197 0.4638 0.9420 0.053 Uiso 1 1 calc R . .
H61B H 0.1332 0.3899 0.9861 0.053 Uiso 1 1 calc R . .
H61C H 0.1210 0.4205 0.8892 0.053 Uiso 1 1 calc R . .
C6'2 C 0.4508(3) 0.2082(3) 0.8876(2) 0.0316(7) Uani 1 1 d . . .
H6'D H 0.4246 0.1529 0.8501 0.047 Uiso 1 1 calc R . .
H6'E H 0.4191 0.1994 0.9433 0.047 Uiso 1 1 calc R . .
H6'F H 0.5281 0.2030 0.8921 0.047 Uiso 1 1 calc R . .
C62 C 0.1673(3) 0.2085(3) 0.8951(2) 0.0345(7) Uani 1 1 d . . .
H62A H 0.2126 0.1488 0.8794 0.052 Uiso 1 1 calc R . .
H62B H 0.1165 0.2223 0.8500 0.052 Uiso 1 1 calc R . .
H62C H 0.1289 0.1914 0.9468 0.052 Uiso 1 1 calc R . .

loop_
_atom_site_aniso_label
_atom_site_aniso_U_11
_atom_site_aniso_U_22
_atom_site_aniso_U_33
_atom_site_aniso_U_23
_atom_site_aniso_U_13
_atom_site_aniso_U_12
I 0.03469(17) 0.02559(16) 0.03684(17) -0.00573(8) 0.00278(8) -0.00086(8)
N 0.0153(11) 0.0226(12) 0.0271(13) 0.0017(10) 0.0003(9) 0.0015(10)
O 0.0189(10) 0.0442(15) 0.0330(13) 0.0007(10) -0.0031(9) 0.0073(9)
C1 0.0234(14) 0.0213(14) 0.0267(15) 0.0020(12) 0.0015(12) 0.0030(10)
C2 0.0270(15) 0.0283(16) 0.0281(15) 0.0029(13) 0.0043(12) 0.0030(13)
C3 0.0319(17) 0.0384(18) 0.0273(16) 0.0053(13) -0.0018(13) 0.0079(13)
C4 0.0220(14) 0.0217(13) 0.0252(15) -0.0012(10) 0.0005(11) 0.0026(11)
C5' 0.0161(13) 0.0260(15) 0.0284(15) 0.0017(12) -0.0023(11) 0.0011(11)
C5 0.0208(14) 0.0289(15) 0.0264(15) 0.0009(12) 0.0035(11) -0.0010(12)
C7 0.0313(17) 0.0241(15) 0.044(2) 0.0062(14) 0.0017(14) -0.0017(12)
C6'1 0.0226(15) 0.0330(16) 0.0370(17) -0.0031(13) -0.0048(13) -0.0023(13)
C61 0.0276(16) 0.0384(18) 0.0390(19) -0.0082(15) 0.0082(14) -0.0003(14)
C6'2 0.0286(16) 0.0286(15) 0.0375(17) 0.0047(13) -0.0047(13) 0.0091(13)
C62 0.0288(16) 0.0311(17) 0.0436(19) 0.0014(15) 0.0057(14) -0.0069(13)

loop_
_atom_type_symbol
_atom_type_description
_atom_type_scat_dispersion_real
_atom_type_scat_dispersion_imag
_atom_type_scat_source
C C 0.0033 0.0016 'International Tables Vol C Tables 4.2.6.8 and 6.1.1.4'
H H 0.0000 0.0000 'International Tables Vol C Tables 4.2.6.8 and 6.1.1.4'
N N 0.0061 0.0033 'International Tables Vol C Tables 4.2.6.8 and 6.1.1.4'
O O 0.0106 0.0060 'International Tables Vol C Tables 4.2.6.8 and 6.1.1.4'
I I -0.4742 1.8119 'International Tables Vol C Tables 4.2.6.8 and 6.1.1.4'

loop_
_geom_angle_atom_site_label_1
_geom_angle_atom_site_label_2
_geom_angle_atom_site_label_3
_geom_angle
_geom_angle_site_symmetry_1
_geom_angle_site_symmetry_3
_geom_angle_publ_flag
C4 N C5' 123.8(2) . . ?
C4 N C5 119.4(2) . . ?
C5' N C5 116.8(2) . . ?
C2 C1 C3 59.8(2) . . ?
C2 C1 C4 119.0(2) . . ?
C3 C1 C4 113.7(3) . . ?
C2 C1 C7 116.4(3) . . ?
C3 C1 C7 116.6(3) . . ?
C4 C1 C7 118.1(3) . . ?
C3 C2 C1 60.1(2) . . ?
C3 C2 I 119.6(2) . . ?
C1 C2 I 122.3(2) . . ?
C2 C3 C1 60.0(2) . . ?
O C4 N 122.0(3) . . ?
O C4 C1 119.3(3) . . ?
N C4 C1 118.7(3) . . ?
N C5' C6'2 112.6(2) . . ?
N C5' C6'1 110.5(2) . . ?
C6'2 C5' C6'1 111.3(3) . . ?
N C5 C62 111.6(3) . . ?
N C5 C61 112.1(3) . . ?
C62 C5 C61 113.3(3) . . ?

loop_
_geom_bond_atom_site_label_1
_geom_bond_atom_site_label_2
_geom_bond_distance
_geom_bond_site_symmetry_2
_geom_bond_publ_flag
I C2 2.111(3) . ?
N C4 1.348(4) . ?
N C5' 1.474(4) . ?
N C5 1.474(3) . ?
O C4 1.233(4) . ?
C1 C2 1.509(4) . ?
C1 C3 1.510(5) . ?
C1 C4 1.517(4) . ?
C1 C7 1.523(4) . ?
C2 C3 1.505(4) . ?
C5' C6'2 1.525(4) . ?
C5' C6'1 1.532(4) . ?
C5 C62 1.527(4) . ?
C5 C61 1.529(4) . ?

loop_
_geom_torsion_atom_site_label_1
_geom_torsion_atom_site_label_2
_geom_torsion_atom_site_label_3
_geom_torsion_atom_site_label_4
_geom_torsion
_geom_torsion_site_symmetry_1
_geom_torsion_site_symmetry_2
_geom_torsion_site_symmetry_3
_geom_torsion_site_symmetry_4
_geom_torsion_publ_flag
C4 C1 C2 C3 102.1(3) . . . . ?
C7 C1 C2 C3 -106.8(3) . . . . ?
C3 C1 C2 I -108.1(3) . . . . ?
C4 C1 C2 I -6.0(4) . . . . ?
C7 C1 C2 I 145.1(2) . . . . ?
I C2 C3 C1 112.6(3) . . . . ?
C4 C1 C3 C2 -110.9(3) . . . . ?
C7 C1 C3 C2 106.5(3) . . . . ?
C5' N C4 O 179.3(3) . . . . ?
C5 N C4 O -2.2(4) . . . . ?
C5' N C4 C1 -1.8(4) . . . . ?
C5 N C4 C1 176.6(2) . . . . ?
C2 C1 C4 O -95.5(3) . . . . ?
C3 C1 C4 O -28.1(4) . . . . ?
C7 C1 C4 O 113.9(3) . . . . ?
C2 C1 C4 N 85.6(4) . . . . ?
C3 C1 C4 N 153.0(3) . . . . ?
C7 C1 C4 N -65.0(4) . . . . ?
C4 N C5' C6'2 -125.8(3) . . . . ?
C5 N C5' C6'2 55.7(3) . . . . ?
C4 N C5' C6'1 109.1(3) . . . . ?
C5 N C5' C6'1 -69.4(3) . . . . ?
C4 N C5 C62 67.1(3) . . . . ?
C5' N C5 C62 -114.3(3) . . . . ?
C4 N C5 C61 -61.2(3) . . . . ?
C5' N C5 C61 117.4(3) . . . . ?
